data_7054139
loop_
_publ_author_name
'Kou, Hui-Zhong'
'Ni, Zhong-Hai'
'Liu, Cai-Ming'
'Zhang, De-Qing'
'Cui, Ai-Li'

_publ_section_title
;
 Cyanide-bridged 1D Mn(iii)--Fe(iii) bimetallic complexes: synthesis,
 crystal structure and magnetic properties
;
_journal_issue 11
_journal_name_full 'New Journal of Chemistry'
_journal_page_first 2296
_journal_paper_doi 10.1039/b9nj00316a
_journal_volume 33
_journal_year 2009
_chemical_formula_sum 'C39 H35 Fe Mn N8 O5.5'
_chemical_formula_weight 814.54
_chemical_name_systematic
;
?
;
_space_group_IT_number 2
_symmetry_cell_setting triclinic
_symmetry_space_group_name_Hall '-P 1'
_symmetry_space_group_name_H-M 'P -1'
_atom_sites_solution_hydrogens geom
_atom_sites_solution_primary direct
_atom_sites_solution_secondary difmap
_audit_creation_method SHELXL-97
_cell_angle_alpha 92.693(7)
_cell_angle_beta 93.138(6)
_cell_angle_gamma 92.0650(13)
_cell_formula_units_Z 4
_cell_length_a 11.2920(13)
_cell_length_b 15.4950(17)
_cell_length_c 20.801(3)
_cell_measurement_reflns_used 7325
_cell_measurement_temperature 173(2)
_cell_measurement_theta_max 27.00
_cell_measurement_theta_min 2.97
_cell_volume 3627.4(8)
_computing_cell_refinement 'crystalstructure 3.6.0 (Rigaku/MSC, 2004)'
_computing_data_collection 'crystalstructure 3.6.0 (Rigaku/MSC, 2004)'
_computing_data_reduction 'Crystalstructure 2004'
_computing_molecular_graphics 'XP (Sheldrick, 1998)'
_computing_publication_material 'XP (Sheldrick, 1998)'
_computing_structure_refinement 'SHELXL-97 (Sheldrick, 1997)'
_computing_structure_solution 'SHELXS-97 (Sheldrick, 1997)'
_diffrn_ambient_temperature 173(2)
_diffrn_detector_area_resol_mean 0.77
_diffrn_measured_fraction_theta_full 0.954
_diffrn_measured_fraction_theta_max 0.954
_diffrn_measurement_device_type 'Rigaku IP'
_diffrn_measurement_method '\w scans'
_diffrn_radiation_monochromator graphite
_diffrn_radiation_source 'fine-focus sealed tube'
_diffrn_radiation_type MoK\a
_diffrn_radiation_wavelength 0.71073
_diffrn_reflns_av_R_equivalents 0.0000
_diffrn_reflns_av_sigmaI/netI 0.0879
_diffrn_reflns_limit_h_max 14
_diffrn_reflns_limit_h_min 0
_diffrn_reflns_limit_k_max 19
_diffrn_reflns_limit_k_min -19
_diffrn_reflns_limit_l_max 26
_diffrn_reflns_limit_l_min -26
_diffrn_reflns_number 15121
_diffrn_reflns_theta_full 27.00
_diffrn_reflns_theta_max 27.00
_diffrn_reflns_theta_min 2.97
_exptl_absorpt_coefficient_mu 0.807
_exptl_absorpt_correction_T_max 1.00
_exptl_absorpt_correction_T_min 0.832
_exptl_absorpt_correction_type multi-scan
_exptl_absorpt_process_details 'ABSCOR; Higashi, 1995'
_exptl_crystal_colour brown
_exptl_crystal_density_diffrn 1.492
_exptl_crystal_density_method 'not measured'
_exptl_crystal_description platelet
_exptl_crystal_F_000 1680
_exptl_crystal_size_max 0.23
_exptl_crystal_size_mid 0.21
_exptl_crystal_size_min 0.18
_refine_diff_density_max 0.928
_refine_diff_density_min -0.993
_refine_diff_density_rms 0.160
_refine_ls_extinction_method none
_refine_ls_goodness_of_fit_ref 1.020
_refine_ls_hydrogen_treatment constr
_refine_ls_matrix_type full
_refine_ls_number_parameters 982
_refine_ls_number_reflns 15121
_refine_ls_number_restraints 0
_refine_ls_restrained_S_all 1.020
_refine_ls_R_factor_all 0.0880
_refine_ls_R_factor_gt 0.0700
_refine_ls_shift/su_max 0.004
_refine_ls_shift/su_mean 0.000
_refine_ls_structure_factor_coef Fsqd
_refine_ls_weighting_details 'calc w=1/[\s^2^(Fo^2^)+(0.1275P)^2^+4.0416P] where P=(Fo^2^+2Fc^2^)/3'
_refine_ls_weighting_scheme calc
_refine_ls_wR_factor_gt 0.1767
_refine_ls_wR_factor_ref 0.1925
_reflns_number_gt 12679
_reflns_number_total 15121
_reflns_threshold_expression >2sigma(I)
_cod_data_source_file b9nj00316a.txt
_cod_data_source_block 4
_cod_depositor_comments
;
The following automatic conversions were performed:

'_exptl_absorpt_correction_type' value 'Multi-scan' changed to
'multi-scan' according to
/usr/data/users/saulius/automatic-downloads/retrospective/RSC/lib/dictionaries/cif_core.dic
dictionary named 'cif_core.dic' version 2.4.2 from 2011-04-26.

Automatic conversion script
Id: cif_fix_values 2281 2013-09-26 08:29:07Z andrius 
;
_cod_original_cell_volume 3627.3(7)
_cod_original_sg_symbol_H-M P-1
_cod_original_formula_sum 'C39 H35 Fe Mn N8 O5.50'
_cod_database_code 7054139

loop_
_symmetry_equiv_pos_as_xyz
'x, y, z'
'-x, -y, -z'

loop_
_atom_site_label
_atom_site_type_symbol
_atom_site_fract_x
_atom_site_fract_y
_atom_site_fract_z
_atom_site_U_iso_or_equiv
_atom_site_adp_type
_atom_site_occupancy
_atom_site_symmetry_multiplicity
_atom_site_calc_flag
_atom_site_refinement_flags
Fe1 Fe 0.87935(4) 0.72381(3) 0.201446(19) 0.01485(12) Uani 1 1 d .
Fe2 Fe 0.80131(4) 0.77179(3) 0.693694(19) 0.01386(12) Uani 1 1 d .
Mn1 Mn 0.83470(5) 0.71763(3) 0.95065(2) 0.02140(13) Uani 1 1 d .
Mn2 Mn 0.84010(4) 0.78415(3) 0.44748(2) 0.01745(13) Uani 1 1 d .
N1 N 0.9242(3) 0.74988(19) 0.35121(13) 0.0241(6) Uani 1 1 d .
N2 N 0.8088(3) 0.68133(19) 0.05546(13) 0.0271(6) Uani 1 1 d .
N3 N 0.7535(3) 0.79908(19) 0.54592(13) 0.0237(6) Uani 1 1 d .
N4 N 0.8561(3) 0.76021(18) 0.84351(14) 0.0250(6) Uani 1 1 d .
N5 N 0.7104(2) 0.69500(17) 0.21956(12) 0.0185(5) Uani 1 1 d .
N6 N 0.8193(2) 0.83818(17) 0.19414(12) 0.0185(5) Uani 1 1 d .
N7 N 1.0243(2) 0.77926(17) 0.18300(12) 0.0175(5) Uani 1 1 d .
N8 N 0.9778(2) 0.61691(17) 0.19912(12) 0.0183(5) Uani 1 1 d .
N9 N 0.6483(2) 0.82143(17) 0.71717(12) 0.0184(5) Uani 1 1 d .
N10 N 0.7079(2) 0.66614(17) 0.68650(13) 0.0181(5) Uani 1 1 d .
N11 N 0.9271(2) 0.69868(16) 0.67307(12) 0.0161(5) Uani 1 1 d .
N12 N 0.9256(2) 0.86646(17) 0.68630(12) 0.0165(5) Uani 1 1 d .
N13 N 0.9382(3) 0.69127(18) 0.48738(13) 0.0223(6) Uani 1 1 d .
N14 N 0.7294(2) 0.68099(17) 0.42443(13) 0.0198(5) Uani 1 1 d .
N15 N 0.7313(3) 0.81929(19) 0.96834(14) 0.0266(6) Uani 1 1 d .
N16 N 0.9607(3) 0.80326(18) 0.98915(13) 0.0251(6) Uani 1 1 d .
C1 C 0.9117(3) 0.73836(19) 0.29601(15) 0.0184(6) Uani 1 1 d .
C2 C 0.8334(3) 0.6935(2) 0.10971(15) 0.0198(6) Uani 1 1 d .
C3 C 0.7627(3) 0.7922(2) 0.60103(15) 0.0188(6) Uani 1 1 d .
C4 C 0.8389(3) 0.76579(19) 0.78851(15) 0.0182(6) Uani 1 1 d .
C5 C 0.9471(3) 0.5319(2) 0.20499(15) 0.0221(6) Uani 1 1 d .
H5 H 0.8706 0.5178 0.2165 0.027 Uiso 1 1 calc R
C6 C 1.0244(3) 0.4646(2) 0.19461(16) 0.0254(7) Uani 1 1 d .
H6 H 0.9998 0.4075 0.1995 0.031 Uiso 1 1 calc R
C7 C 1.1379(3) 0.4847(2) 0.17699(17) 0.0272(7) Uani 1 1 d .
H7 H 1.1908 0.4414 0.1690 0.033 Uiso 1 1 calc R
C8 C 1.1713(3) 0.5717(2) 0.17141(16) 0.0254(7) Uani 1 1 d .
H8 H 1.2473 0.5868 0.1597 0.030 Uiso 1 1 calc R
C9 C 1.0906(3) 0.6360(2) 0.18338(14) 0.0195(6) Uani 1 1 d .
C10 C 1.1220(3) 0.7316(2) 0.17772(15) 0.0202(6) Uani 1 1 d .
C11 C 1.0194(3) 0.8705(2) 0.17605(14) 0.0182(6) Uani 1 1 d .
C12 C 1.1148(3) 0.9274(2) 0.16447(15) 0.0231(6) Uani 1 1 d .
H12 H 1.1909 0.9069 0.1617 0.028 Uiso 1 1 calc R
C13 C 1.0944(3) 1.0160(2) 0.15711(16) 0.0262(7) Uani 1 1 d .
H13 H 1.1577 1.0537 0.1500 0.031 Uiso 1 1 calc R
C14 C 0.9802(3) 1.0476(2) 0.16044(16) 0.0258(7) Uani 1 1 d .
H14 H 0.9680 1.1059 0.1548 0.031 Uiso 1 1 calc R
C15 C 0.8845(3) 0.9920(2) 0.17219(15) 0.0225(6) Uani 1 1 d .
H15 H 0.8086 1.0130 0.1744 0.027 Uiso 1 1 calc R
C16 C 0.9043(3) 0.9030(2) 0.18081(14) 0.0178(6) Uani 1 1 d .
C17 C 0.7013(3) 0.8488(2) 0.19672(15) 0.0207(6) Uani 1 1 d .
C18 C 0.6396(3) 0.7645(2) 0.21135(15) 0.0215(6) Uani 1 1 d .
C19 C 0.5181(3) 0.7580(2) 0.21653(17) 0.0274(7) Uani 1 1 d .
H19 H 0.4718 0.8057 0.2104 0.033 Uiso 1 1 calc R
C20 C 0.4661(3) 0.6791(3) 0.23103(18) 0.0302(8) Uani 1 1 d .
H20 H 0.3842 0.6732 0.2337 0.036 Uiso 1 1 calc R
C21 C 0.5384(3) 0.6075(2) 0.24175(18) 0.0288(7) Uani 1 1 d .
H21 H 0.5053 0.5545 0.2523 0.035 Uiso 1 1 calc R
C22 C 0.6605(3) 0.6190(2) 0.23598(16) 0.0240(7) Uani 1 1 d .
H22 H 0.7091 0.5729 0.2437 0.029 Uiso 1 1 calc R
C23 C 0.6261(3) 0.9024(2) 0.73996(15) 0.0227(6) Uani 1 1 d .
H23 H 0.6894 0.9423 0.7472 0.027 Uiso 1 1 calc R
C24 C 0.5128(3) 0.9282(2) 0.75298(17) 0.0271(7) Uani 1 1 d .
H24 H 0.5000 0.9846 0.7675 0.032 Uiso 1 1 calc R
C25 C 0.4191(3) 0.8673(2) 0.74366(18) 0.0289(7) Uani 1 1 d .
H25 H 0.3423 0.8825 0.7519 0.035 Uiso 1 1 calc R
C26 C 0.4418(3) 0.7820(2) 0.72159(18) 0.0279(7) Uani 1 1 d .
H26 H 0.3801 0.7406 0.7149 0.033 Uiso 1 1 calc R
C27 C 0.5567(3) 0.7613(2) 0.71012(15) 0.0220(6) Uani 1 1 d .
C28 C 0.5905(3) 0.6694(2) 0.69112(16) 0.0231(7) Uani 1 1 d .
C29 C 0.7714(3) 0.5916(2) 0.66887(15) 0.0182(6) Uani 1 1 d .
C30 C 0.7241(3) 0.5062(2) 0.6572(2) 0.0333(8) Uani 1 1 d .
H30 H 0.6435 0.4940 0.6607 0.040 Uiso 1 1 calc R
C31 C 0.7997(4) 0.4401(2) 0.6402(2) 0.0391(10) Uani 1 1 d .
H31 H 0.7685 0.3840 0.6323 0.047 Uiso 1 1 calc R
C32 C 0.9195(3) 0.4570(2) 0.63492(19) 0.0284(7) Uani 1 1 d .
H32 H 0.9685 0.4121 0.6244 0.034 Uiso 1 1 calc R
C33 C 0.9678(3) 0.5416(2) 0.64545(15) 0.0218(6) Uani 1 1 d .
H33 H 1.0484 0.5530 0.6412 0.026 Uiso 1 1 calc R
C34 C 0.8932(3) 0.60951(19) 0.66249(14) 0.0166(6) Uani 1 1 d .
C35 C 1.0373(3) 0.7352(2) 0.67069(15) 0.0189(6) Uani 1 1 d .
C36 C 1.0330(3) 0.8333(2) 0.67433(14) 0.0176(6) Uani 1 1 d .
C37 C 1.1297(3) 0.8856(2) 0.66007(16) 0.0233(6) Uani 1 1 d .
H37 H 1.2023 0.8614 0.6528 0.028 Uiso 1 1 calc R
C38 C 1.1170(3) 0.9750(2) 0.65666(17) 0.0255(7) Uani 1 1 d .
H38 H 1.1809 1.0108 0.6471 0.031 Uiso 1 1 calc R
C39 C 1.0071(3) 1.0095(2) 0.66773(16) 0.0234(7) Uani 1 1 d .
H39 H 0.9959 1.0685 0.6652 0.028 Uiso 1 1 calc R
C40 C 0.9147(3) 0.9534(2) 0.68275(15) 0.0204(6) Uani 1 1 d .
H40 H 0.8418 0.9764 0.6908 0.024 Uiso 1 1 calc R
C41 C 1.0715(3) 0.8611(2) 0.48743(15) 0.0251(7) Uani 1 1 d .
C42 C 1.1490(3) 0.9363(3) 0.48955(17) 0.0294(7) Uani 1 1 d .
H42 H 1.1195 0.9894 0.4791 0.035 Uiso 1 1 calc R
C43 C 1.2682(3) 0.9295(3) 0.50720(18) 0.0352(9) Uani 1 1 d .
H43 H 1.3177 0.9789 0.5078 0.042 Uiso 1 1 calc R
C44 C 1.3180(3) 0.8502(3) 0.52446(18) 0.0342(9) Uani 1 1 d .
C45 C 1.2429(3) 0.7770(3) 0.52349(18) 0.0335(8) Uani 1 1 d .
H45 H 1.2735 0.7248 0.5353 0.040 Uiso 1 1 calc R
C46 C 1.1197(3) 0.7804(3) 0.50468(16) 0.0286(7) Uani 1 1 d .
C47 C 1.0495(3) 0.7007(2) 0.50596(16) 0.0264(7) Uani 1 1 d .
H47 H 1.0870 0.6526 0.5212 0.032 Uiso 1 1 calc R
C48 C 0.8726(3) 0.6075(2) 0.49202(17) 0.0272(7) Uani 1 1 d .
H48A H 0.8295 0.6076 0.5311 0.033 Uiso 1 1 calc R
H48B H 0.9272 0.5606 0.4928 0.033 Uiso 1 1 calc R
C49 C 0.7861(3) 0.5962(2) 0.43251(17) 0.0252(7) Uani 1 1 d .
H49A H 0.8283 0.5802 0.3946 0.030 Uiso 1 1 calc R
H49B H 0.7264 0.5513 0.4386 0.030 Uiso 1 1 calc R
C50 C 0.6199(3) 0.6845(2) 0.40485(17) 0.0243(7) Uani 1 1 d .
H50 H 0.5759 0.6326 0.3984 0.029 Uiso 1 1 calc R
C51 C 0.5594(3) 0.7644(2) 0.39188(15) 0.0218(6) Uani 1 1 d .
C52 C 0.4361(3) 0.7567(2) 0.37482(18) 0.0273(7) Uani 1 1 d .
H52 H 0.3979 0.7025 0.3745 0.033 Uiso 1 1 calc R
C53 C 0.3700(3) 0.8276(2) 0.35846(16) 0.0249(7) Uani 1 1 d .
C54 C 0.4306(3) 0.9094(3) 0.35913(18) 0.0298(7) Uani 1 1 d .
H54 H 0.3880 0.9578 0.3492 0.036 Uiso 1 1 calc R
C55 C 0.5514(3) 0.9194(2) 0.37411(18) 0.0271(7) Uani 1 1 d .
H55 H 0.5889 0.9737 0.3728 0.032 Uiso 1 1 calc R
C56 C 0.6191(3) 0.8469(2) 0.39159(14) 0.0197(6) Uani 1 1 d .
C57 C 0.5945(3) 0.6735(2) 0.89737(16) 0.0269(7) Uani 1 1 d .
C58 C 0.5154(4) 0.6118(3) 0.86371(18) 0.0337(8) Uani 1 1 d .
H58 H 0.5416 0.5570 0.8530 0.040 Uiso 1 1 calc R
C59 C 0.3993(4) 0.6319(3) 0.84640(19) 0.0379(9) Uani 1 1 d .
H59 H 0.3494 0.5900 0.8245 0.046 Uiso 1 1 calc R
C60 C 0.3545(4) 0.7153(3) 0.86126(18) 0.0359(9) Uani 1 1 d .
C61 C 0.4319(4) 0.7765(3) 0.89302(18) 0.0341(8) Uani 1 1 d .
H61 H 0.4051 0.8314 0.9027 0.041 Uiso 1 1 calc R
C62 C 0.5518(3) 0.7580(2) 0.91144(17) 0.0283(7) Uani 1 1 d .
C63 C 0.6216(4) 0.8252(2) 0.94882(17) 0.0296(8) Uani 1 1 d .
H63 H 0.5846 0.8762 0.9594 0.036 Uiso 1 1 calc R
C64 C 0.7894(4) 0.8866(2) 1.01406(17) 0.0300(8) Uani 1 1 d .
H64A H 0.7801 0.8709 1.0581 0.036 Uiso 1 1 calc R
H64B H 0.7536 0.9418 1.0081 0.036 Uiso 1 1 calc R
C65 C 0.9201(4) 0.8929(2) 1.00052(17) 0.0291(7) Uani 1 1 d .
H65A H 0.9314 0.9262 0.9628 0.035 Uiso 1 1 calc R
H65B H 0.9653 0.9214 1.0370 0.035 Uiso 1 1 calc R
C66 C 1.0675(3) 0.7843(2) 1.00763(16) 0.0268(7) Uani 1 1 d .
H66 H 1.1154 0.8285 1.0282 0.032 Uiso 1 1 calc R
C67 C 1.1196(3) 0.7007(2) 0.99935(16) 0.0280(7) Uani 1 1 d .
C68 C 1.2388(4) 0.6924(3) 1.02294(17) 0.0310(8) Uani 1 1 d .
H68 H 1.2794 0.7406 1.0429 0.037 Uiso 1 1 calc R
C69 C 1.2975(4) 0.6150(3) 1.01735(18) 0.0339(8) Uani 1 1 d .
C70 C 1.2325(4) 0.5418(3) 0.98720(18) 0.0331(8) Uani 1 1 d .
H70 H 1.2689 0.4890 0.9835 0.040 Uiso 1 1 calc R
C71 C 1.1161(4) 0.5478(2) 0.96331(18) 0.0307(8) Uani 1 1 d .
H71 H 1.0762 0.4991 0.9437 0.037 Uiso 1 1 calc R
C72 C 1.0566(3) 0.6269(2) 0.96813(15) 0.0253(7) Uani 1 1 d .
C73 C 0.4260(6) 0.9264(5) 0.0733(3) 0.080(2) Uani 1 1 d .
C74 C 0.417(3) 0.5946(16) 0.5242(17) 0.38(2) Uani 1 1 d .
C75 C 1.4517(3) 0.8465(3) 0.5444(2) 0.0390(9) Uani 1 1 d .
H75A H 1.4699 0.7885 0.5544 0.059 Uiso 1 1 calc R
H75B H 1.4703 0.8846 0.5817 0.059 Uiso 1 1 calc R
H75C H 1.4977 0.8643 0.5096 0.059 Uiso 1 1 calc R
C76 C 0.2364(3) 0.8182(3) 0.3395(2) 0.0324(8) Uani 1 1 d .
H76A H 0.2101 0.7589 0.3416 0.049 Uiso 1 1 calc R
H76B H 0.2222 0.8365 0.2964 0.049 Uiso 1 1 calc R
H76C H 0.1936 0.8536 0.3687 0.049 Uiso 1 1 calc R
C77 C 0.2254(4) 0.7363(3) 0.8414(2) 0.0403(9) Uani 1 1 d .
H77A H 0.2110 0.7947 0.8553 0.060 Uiso 1 1 calc R
H77B H 0.1718 0.6974 0.8612 0.060 Uiso 1 1 calc R
H77C H 0.2131 0.7297 0.7954 0.060 Uiso 1 1 calc R
C78 C 1.4278(4) 0.6073(3) 1.0431(2) 0.0367(9) Uani 1 1 d .
H78A H 1.4575 0.6623 1.0617 0.055 Uiso 1 1 calc R
H78B H 1.4753 0.5899 1.0083 0.055 Uiso 1 1 calc R
H78C H 1.4312 0.5650 1.0754 0.055 Uiso 1 1 calc R
O1 O 0.6461(2) 0.91718(17) 0.18909(14) 0.0318(6) Uani 1 1 d .
O2 O 1.2242(2) 0.75741(16) 0.16942(13) 0.0287(5) Uani 1 1 d .
O3 O 0.5145(2) 0.60897(18) 0.68228(17) 0.0409(7) Uani 1 1 d .
O4 O 1.1318(2) 0.69764(16) 0.66322(13) 0.0277(5) Uani 1 1 d .
O5 O 0.9461(2) 0.63001(16) 0.94262(11) 0.0274(5) Uani 1 1 d .
O6 O 0.7023(2) 0.64792(16) 0.91530(11) 0.0271(5) Uani 1 1 d .
O7 O 0.7340(2) 0.86072(15) 0.40670(11) 0.0225(5) Uani 1 1 d .
O8 O 0.9580(2) 0.87071(16) 0.47084(12) 0.0249(5) Uani 1 1 d .
O9 O 0.5336(4) 0.9747(3) 0.07669(18) 0.0599(10) Uani 1 1 d .
O10 O 0.4770(19) 0.5344(13) 0.5494(13) 0.395(16) Uani 1 1 d .
O1W O 0.2742(2) 0.55753(18) 0.69561(16) 0.0394(7) Uani 1 1 d .

loop_
_atom_site_aniso_label
_atom_site_aniso_U_11
_atom_site_aniso_U_22
_atom_site_aniso_U_33
_atom_site_aniso_U_23
_atom_site_aniso_U_13
_atom_site_aniso_U_12
Fe1 0.0162(2) 0.0165(2) 0.0119(2) -0.00035(15) 0.00193(16) 0.00183(16)
Fe2 0.0131(2) 0.0160(2) 0.0127(2) 0.00045(15) 0.00209(15) 0.00079(15)
Mn1 0.0307(3) 0.0188(3) 0.0140(2) -0.00206(17) -0.00112(19) -0.00090(19)
Mn2 0.0164(2) 0.0215(2) 0.0142(2) -0.00027(17) -0.00036(17) -0.00049(18)
N1 0.0229(14) 0.0316(15) 0.0176(13) -0.0018(11) 0.0025(11) 0.0004(11)
N2 0.0365(17) 0.0268(15) 0.0174(13) -0.0015(11) -0.0009(12) -0.0010(12)
N3 0.0206(14) 0.0324(15) 0.0180(13) 0.0007(11) 0.0010(11) 0.0040(11)
N4 0.0302(15) 0.0238(14) 0.0211(14) 0.0013(10) 0.0018(11) -0.0010(11)
N5 0.0173(13) 0.0220(13) 0.0160(12) -0.0018(9) 0.0021(10) 0.0007(10)
N6 0.0217(13) 0.0185(13) 0.0154(12) -0.0004(9) 0.0025(10) 0.0013(10)
N7 0.0179(13) 0.0201(13) 0.0147(11) 0.0000(9) 0.0020(10) 0.0012(10)
N8 0.0212(13) 0.0198(13) 0.0138(11) -0.0010(9) 0.0004(10) 0.0026(10)
N9 0.0152(12) 0.0241(13) 0.0165(12) 0.0024(10) 0.0030(10) 0.0031(10)
N10 0.0158(12) 0.0186(12) 0.0205(12) 0.0026(10) 0.0040(10) 0.0016(10)
N11 0.0144(12) 0.0184(12) 0.0154(11) 0.0014(9) 0.0001(9) 0.0016(9)
N12 0.0163(12) 0.0194(12) 0.0137(11) 0.0003(9) 0.0016(9) -0.0005(9)
N13 0.0234(14) 0.0263(14) 0.0171(12) -0.0009(10) 0.0004(11) 0.0033(11)
N14 0.0209(13) 0.0202(13) 0.0182(12) 0.0028(10) -0.0010(10) 0.0008(10)
N15 0.0371(17) 0.0218(14) 0.0203(13) -0.0030(11) -0.0004(12) 0.0011(12)
N16 0.0374(17) 0.0213(14) 0.0159(12) -0.0016(10) 0.0016(12) -0.0033(12)
C1 0.0158(14) 0.0174(14) 0.0222(15) 0.0005(11) 0.0035(12) 0.0019(11)
C2 0.0216(15) 0.0177(14) 0.0204(15) 0.0012(11) 0.0050(12) 0.0017(11)
C3 0.0152(14) 0.0201(15) 0.0211(15) -0.0027(11) 0.0040(12) 0.0018(11)
C4 0.0183(15) 0.0159(14) 0.0205(15) 0.0012(11) 0.0018(12) -0.0013(11)
C5 0.0225(16) 0.0229(16) 0.0208(15) 0.0012(12) 0.0001(12) 0.0022(12)
C6 0.0334(19) 0.0225(16) 0.0201(15) -0.0017(12) -0.0017(13) 0.0052(13)
C7 0.0288(18) 0.0240(16) 0.0278(17) -0.0074(13) -0.0058(14) 0.0112(14)
C8 0.0233(17) 0.0291(17) 0.0236(16) -0.0052(13) 0.0007(13) 0.0078(13)
C9 0.0193(15) 0.0247(16) 0.0144(13) -0.0005(11) -0.0005(11) 0.0041(12)
C10 0.0210(15) 0.0230(15) 0.0166(14) -0.0022(11) 0.0015(12) 0.0052(12)
C11 0.0248(16) 0.0179(14) 0.0121(13) -0.0011(10) 0.0029(11) 0.0015(12)
C12 0.0214(16) 0.0284(17) 0.0190(15) -0.0014(12) 0.0003(12) -0.0028(13)
C13 0.0322(18) 0.0226(16) 0.0228(16) -0.0006(12) -0.0012(14) -0.0066(13)
C14 0.0370(19) 0.0179(15) 0.0218(15) -0.0006(12) -0.0019(14) -0.0028(13)
C15 0.0274(17) 0.0201(15) 0.0195(15) -0.0024(11) -0.0020(13) 0.0018(12)
C16 0.0200(15) 0.0198(15) 0.0131(13) -0.0016(10) 0.0000(11) -0.0011(11)
C17 0.0235(16) 0.0220(15) 0.0172(14) 0.0002(11) 0.0035(12) 0.0063(12)
C18 0.0176(15) 0.0289(17) 0.0182(14) -0.0001(12) 0.0017(12) 0.0034(12)
C19 0.0197(16) 0.0358(19) 0.0265(17) -0.0018(14) -0.0001(13) 0.0047(14)
C20 0.0193(16) 0.041(2) 0.0293(18) -0.0054(15) 0.0020(14) -0.0034(14)
C21 0.0247(18) 0.0296(18) 0.0316(18) -0.0031(14) 0.0057(14) -0.0075(14)
C22 0.0239(17) 0.0235(16) 0.0248(16) 0.0005(12) 0.0038(13) -0.0009(13)
C23 0.0239(16) 0.0243(16) 0.0200(15) -0.0016(12) 0.0040(13) 0.0020(12)
C24 0.0290(18) 0.0268(17) 0.0265(17) 0.0002(13) 0.0079(14) 0.0081(14)
C25 0.0172(16) 0.0365(19) 0.0345(18) 0.0018(15) 0.0091(14) 0.0109(14)
C26 0.0187(16) 0.0327(19) 0.0324(18) -0.0022(14) 0.0041(14) 0.0023(13)
C27 0.0195(15) 0.0289(17) 0.0186(14) 0.0022(12) 0.0069(12) 0.0038(12)
C28 0.0176(15) 0.0283(17) 0.0236(16) -0.0013(12) 0.0059(13) -0.0003(12)
C29 0.0170(14) 0.0172(14) 0.0206(14) 0.0026(11) 0.0019(12) 0.0018(11)
C30 0.0212(17) 0.0217(17) 0.057(2) -0.0021(15) 0.0065(17) -0.0042(13)
C31 0.031(2) 0.0201(17) 0.067(3) -0.0046(17) 0.0087(19) -0.0019(14)
C32 0.0245(17) 0.0205(16) 0.040(2) -0.0030(14) 0.0015(15) 0.0053(13)
C33 0.0180(15) 0.0248(16) 0.0225(15) -0.0014(12) -0.0012(12) 0.0045(12)
C34 0.0167(14) 0.0180(14) 0.0151(13) 0.0015(10) 0.0006(11) 0.0005(11)
C35 0.0141(14) 0.0246(16) 0.0183(14) 0.0022(11) 0.0017(11) 0.0016(11)
C36 0.0175(14) 0.0188(14) 0.0160(13) -0.0005(10) -0.0003(11) -0.0014(11)
C37 0.0174(15) 0.0298(17) 0.0222(15) -0.0012(12) 0.0030(12) -0.0044(12)
C38 0.0248(17) 0.0238(16) 0.0275(17) 0.0005(13) 0.0049(14) -0.0102(13)
C39 0.0271(17) 0.0194(15) 0.0234(16) 0.0020(12) 0.0022(13) -0.0040(12)
C40 0.0221(16) 0.0185(15) 0.0207(15) -0.0004(11) 0.0031(12) 0.0012(12)
C41 0.0231(17) 0.0355(18) 0.0161(14) -0.0064(12) 0.0046(12) -0.0023(13)
C42 0.0271(18) 0.0369(19) 0.0227(16) -0.0080(14) -0.0004(14) -0.0038(15)
C43 0.0261(19) 0.052(2) 0.0261(18) -0.0103(16) 0.0034(15) -0.0103(16)
C44 0.0186(17) 0.060(3) 0.0228(17) -0.0074(16) 0.0014(14) -0.0016(16)
C45 0.0234(18) 0.051(2) 0.0248(17) -0.0048(15) -0.0036(14) 0.0070(16)
C46 0.0229(17) 0.045(2) 0.0175(15) -0.0048(14) 0.0013(13) 0.0025(15)
C47 0.0238(17) 0.0385(19) 0.0173(15) 0.0015(13) -0.0021(13) 0.0091(14)
C48 0.0277(18) 0.0288(17) 0.0255(16) 0.0050(13) -0.0021(14) 0.0064(14)
C49 0.0250(17) 0.0199(15) 0.0302(17) -0.0018(12) -0.0008(14) 0.0019(12)
C50 0.0227(16) 0.0214(16) 0.0281(17) 0.0011(12) -0.0008(13) -0.0056(12)
C51 0.0198(15) 0.0262(16) 0.0196(15) 0.0030(12) -0.0002(12) 0.0013(12)
C52 0.0222(17) 0.0268(17) 0.0322(18) 0.0049(13) -0.0027(14) -0.0052(13)
C53 0.0163(15) 0.0341(18) 0.0243(16) 0.0024(13) 0.0012(13) 0.0011(13)
C54 0.0240(17) 0.0348(19) 0.0310(18) 0.0062(14) -0.0021(14) 0.0039(14)
C55 0.0258(17) 0.0241(16) 0.0315(18) 0.0062(13) 0.0002(14) -0.0009(13)
C56 0.0205(15) 0.0239(16) 0.0147(13) 0.0012(11) 0.0013(12) -0.0005(12)
C57 0.0354(19) 0.0271(17) 0.0179(15) 0.0011(12) 0.0029(14) -0.0049(14)
C58 0.042(2) 0.0315(19) 0.0269(18) -0.0008(14) -0.0011(16) -0.0052(16)
C59 0.043(2) 0.039(2) 0.0298(19) 0.0008(16) -0.0039(17) -0.0149(17)
C60 0.033(2) 0.050(2) 0.0239(17) 0.0074(16) -0.0001(15) -0.0067(17)
C61 0.037(2) 0.040(2) 0.0261(17) 0.0026(15) 0.0054(16) -0.0001(16)
C62 0.0301(18) 0.0313(18) 0.0231(16) 0.0008(13) -0.0009(14) -0.0021(14)
C63 0.041(2) 0.0208(16) 0.0269(17) -0.0040(13) 0.0030(15) 0.0037(14)
C64 0.040(2) 0.0235(17) 0.0252(17) -0.0073(13) -0.0016(15) 0.0011(14)
C65 0.042(2) 0.0231(17) 0.0213(16) -0.0021(12) -0.0001(15) -0.0058(14)
C66 0.0337(19) 0.0292(18) 0.0170(15) -0.0012(12) 0.0012(13) -0.0044(14)
C67 0.036(2) 0.0299(18) 0.0173(15) -0.0020(12) 0.0019(14) -0.0030(14)
C68 0.036(2) 0.0338(19) 0.0225(16) -0.0013(14) 0.0011(15) -0.0025(15)
C69 0.039(2) 0.042(2) 0.0209(16) 0.0045(14) 0.0051(15) 0.0043(17)
C70 0.038(2) 0.0333(19) 0.0289(18) 0.0037(14) 0.0049(16) 0.0063(16)
C71 0.040(2) 0.0262(18) 0.0258(17) -0.0007(13) 0.0038(15) -0.0009(15)
C72 0.0334(19) 0.0275(17) 0.0150(14) 0.0006(12) 0.0034(13) -0.0004(14)
C73 0.056(4) 0.116(6) 0.069(4) 0.030(4) -0.010(3) -0.012(4)
C74 0.49(5) 0.22(2) 0.46(5) 0.10(3) 0.17(4) 0.22(3)
C75 0.0202(18) 0.063(3) 0.033(2) -0.0045(18) -0.0002(15) 0.0023(17)
C76 0.0216(18) 0.038(2) 0.037(2) 0.0042(16) -0.0021(15) 0.0025(15)
C77 0.034(2) 0.055(3) 0.032(2) 0.0029(18) 0.0016(17) -0.0082(18)
C78 0.036(2) 0.041(2) 0.033(2) 0.0040(16) 0.0018(17) 0.0027(17)
O1 0.0291(13) 0.0255(13) 0.0424(15) 0.0049(11) 0.0072(11) 0.0118(10)
O2 0.0199(12) 0.0277(13) 0.0389(14) 0.0006(10) 0.0063(10) -0.0004(10)
O3 0.0181(12) 0.0313(14) 0.072(2) -0.0114(13) 0.0110(13) -0.0061(10)
O4 0.0144(11) 0.0234(12) 0.0461(15) 0.0044(10) 0.0054(10) 0.0028(9)
O5 0.0362(14) 0.0247(12) 0.0203(11) -0.0040(9) -0.0033(10) 0.0016(10)
O6 0.0353(14) 0.0240(12) 0.0210(11) -0.0031(9) -0.0023(10) -0.0027(10)
O7 0.0188(11) 0.0254(12) 0.0231(11) 0.0040(9) -0.0018(9) -0.0022(9)
O8 0.0195(12) 0.0287(12) 0.0258(12) -0.0017(9) -0.0021(9) -0.0002(9)
O9 0.066(2) 0.065(2) 0.050(2) 0.0156(17) 0.0007(18) 0.0065(19)
O10 0.34(2) 0.258(19) 0.54(4) -0.16(2) -0.21(3) 0.005(17)
O1W 0.0225(13) 0.0288(14) 0.067(2) 0.0083(13) -0.0030(13) -0.0013(10)

loop_
_atom_type_symbol
_atom_type_description
_atom_type_scat_dispersion_real
_atom_type_scat_dispersion_imag
_atom_type_scat_source
C C 0.0033 0.0016 'International Tables Vol C Tables 4.2.6.8 and 6.1.1.4'
H H 0.0000 0.0000 'International Tables Vol C Tables 4.2.6.8 and 6.1.1.4'
N N 0.0061 0.0033 'International Tables Vol C Tables 4.2.6.8 and 6.1.1.4'
O O 0.0106 0.0060 'International Tables Vol C Tables 4.2.6.8 and 6.1.1.4'
Mn Mn 0.3368 0.7283 'International Tables Vol C Tables 4.2.6.8 and 6.1.1.4'
Fe Fe 0.3463 0.8444 'International Tables Vol C Tables 4.2.6.8 and 6.1.1.4'

loop_
_geom_angle_atom_site_label_1
_geom_angle_atom_site_label_2
_geom_angle_atom_site_label_3
_geom_angle
_geom_angle_site_symmetry_1
_geom_angle_site_symmetry_3
N7 Fe1 N6 83.32(11) . .
N7 Fe1 C2 93.80(12) . .
N6 Fe1 C2 91.31(12) . .
N7 Fe1 C1 93.55(12) . .
N6 Fe1 C1 93.77(12) . .
C2 Fe1 C1 171.50(13) . .
N7 Fe1 N5 165.58(11) . .
N6 Fe1 N5 82.27(11) . .
C2 Fe1 N5 86.84(12) . .
C1 Fe1 N5 87.10(12) . .
N7 Fe1 N8 82.83(11) . .
N6 Fe1 N8 165.80(11) . .
C2 Fe1 N8 86.49(11) . .
C1 Fe1 N8 90.21(11) . .
N5 Fe1 N8 111.58(11) . .
N11 Fe2 N10 83.56(11) . .
N11 Fe2 N9 166.21(12) . .
N10 Fe2 N9 82.85(11) . .
N11 Fe2 C3 92.12(11) . .
N10 Fe2 C3 90.66(12) . .
N9 Fe2 C3 90.32(11) . .
N11 Fe2 C4 92.34(12) . .
N10 Fe2 C4 94.51(12) . .
N9 Fe2 C4 86.46(12) . .
C3 Fe2 C4 173.52(12) . .
N11 Fe2 N12 83.30(11) . .
N10 Fe2 N12 165.52(11) . .
N9 Fe2 N12 110.46(11) . .
C3 Fe2 N12 83.78(12) . .
C4 Fe2 N12 92.08(11) . .
O5 Mn1 O6 95.30(11) . .
O5 Mn1 N16 91.76(12) . .
O6 Mn1 N16 172.93(12) . .
O5 Mn1 N15 172.24(12) . .
O6 Mn1 N15 91.95(12) . .
N16 Mn1 N15 81.00(13) . .
O5 Mn1 N2 89.68(11) . 1_556
O6 Mn1 N2 94.46(11) . 1_556
N16 Mn1 N2 85.63(11) . 1_556
N15 Mn1 N2 87.01(11) . 1_556
O5 Mn1 N4 92.79(10) . .
O6 Mn1 N4 85.61(11) . .
N16 Mn1 N4 94.00(11) . .
N15 Mn1 N4 90.51(11) . .
N2 Mn1 N4 177.51(11) 1_556 .
O8 Mn2 O7 94.70(10) . .
O8 Mn2 N14 172.99(11) . .
O7 Mn2 N14 92.00(11) . .
O8 Mn2 N13 92.19(11) . .
O7 Mn2 N13 173.11(11) . .
N14 Mn2 N13 81.10(11) . .
O8 Mn2 N1 92.40(11) . .
O7 Mn2 N1 91.68(10) . .
N14 Mn2 N1 85.35(11) . .
N13 Mn2 N1 87.69(11) . .
O8 Mn2 N3 92.84(11) . .
O7 Mn2 N3 93.31(10) . .
N14 Mn2 N3 88.80(11) . .
N13 Mn2 N3 86.67(10) . .
N1 Mn2 N3 172.44(11) . .
C1 N1 Mn2 148.0(3) . .
C2 N2 Mn1 148.8(3) . 1_554
C3 N3 Mn2 147.5(2) . .
C4 N4 Mn1 160.9(3) . .
C22 N5 C18 119.1(3) . .
C22 N5 Fe1 129.2(2) . .
C18 N5 Fe1 111.7(2) . .
C17 N6 C16 125.5(3) . .
C17 N6 Fe1 119.0(2) . .
C16 N6 Fe1 115.3(2) . .
C10 N7 C11 125.8(3) . .
C10 N7 Fe1 119.2(2) . .
C11 N7 Fe1 115.0(2) . .
C9 N8 C5 117.1(3) . .
C9 N8 Fe1 111.4(2) . .
C5 N8 Fe1 131.2(2) . .
C23 N9 C27 118.7(3) . .
C23 N9 Fe2 129.5(2) . .
C27 N9 Fe2 111.8(2) . .
C28 N10 C29 126.2(3) . .
C28 N10 Fe2 118.7(2) . .
C29 N10 Fe2 114.7(2) . .
C35 N11 C34 127.0(3) . .
C35 N11 Fe2 118.1(2) . .
C34 N11 Fe2 114.9(2) . .
C40 N12 C36 117.8(3) . .
C40 N12 Fe2 130.3(2) . .
C36 N12 Fe2 111.1(2) . .
C47 N13 C48 121.0(3) . .
C47 N13 Mn2 124.9(3) . .
C48 N13 Mn2 114.1(2) . .
C50 N14 C49 121.1(3) . .
C50 N14 Mn2 125.3(2) . .
C49 N14 Mn2 113.6(2) . .
C63 N15 C64 120.2(3) . .
C63 N15 Mn1 126.2(2) . .
C64 N15 Mn1 113.3(2) . .
C66 N16 C65 120.0(3) . .
C66 N16 Mn1 125.0(2) . .
C65 N16 Mn1 114.9(2) . .
N1 C1 Fe1 175.7(3) . .
N2 C2 Fe1 175.6(3) . .
N3 C3 Fe2 171.4(3) . .
N4 C4 Fe2 177.0(3) . .
N8 C5 C6 123.6(3) . .
N8 C5 H5 118.2 . .
C6 C5 H5 118.2 . .
C7 C6 C5 118.8(3) . .
C7 C6 H6 120.6 . .
C5 C6 H6 120.6 . .
C6 C7 C8 118.4(3) . .
C6 C7 H7 120.8 . .
C8 C7 H7 120.8 . .
C9 C8 C7 120.1(3) . .
C9 C8 H8 119.9 . .
C7 C8 H8 119.9 . .
N8 C9 C8 122.0(3) . .
N8 C9 C10 115.6(3) . .
C8 C9 C10 122.3(3) . .
O2 C10 N7 127.9(3) . .
O2 C10 C9 121.5(3) . .
N7 C10 C9 110.6(3) . .
C12 C11 C16 119.4(3) . .
C12 C11 N7 126.6(3) . .
C16 C11 N7 114.0(3) . .
C11 C12 C13 119.6(3) . .
C11 C12 H12 120.2 . .
C13 C12 H12 120.2 . .
C14 C13 C12 120.9(3) . .
C14 C13 H13 119.5 . .
C12 C13 H13 119.5 . .
C15 C14 C13 120.3(3) . .
C15 C14 H14 119.9 . .
C13 C14 H14 119.9 . .
C14 C15 C16 119.4(3) . .
C14 C15 H15 120.3 . .
C16 C15 H15 120.3 . .
N6 C16 C11 112.4(3) . .
N6 C16 C15 127.2(3) . .
C11 C16 C15 120.5(3) . .
O1 C17 N6 127.6(3) . .
O1 C17 C18 122.5(3) . .
N6 C17 C18 109.9(3) . .
N5 C18 C19 122.0(3) . .
N5 C18 C17 116.7(3) . .
C19 C18 C17 121.4(3) . .
C18 C19 C20 119.0(3) . .
C18 C19 H19 120.5 . .
C20 C19 H19 120.5 . .
C19 C20 C21 119.7(3) . .
C19 C20 H20 120.1 . .
C21 C20 H20 120.1 . .
C22 C21 C20 118.1(3) . .
C22 C21 H21 121.0 . .
C20 C21 H21 121.0 . .
N5 C22 C21 122.1(3) . .
N5 C22 H22 119.0 . .
C21 C22 H22 119.0 . .
N9 C23 C24 122.8(3) . .
N9 C23 H23 118.6 . .
C24 C23 H23 118.6 . .
C23 C24 C25 118.2(3) . .
C23 C24 H24 120.9 . .
C25 C24 H24 120.9 . .
C24 C25 C26 119.4(3) . .
C24 C25 H25 120.3 . .
C26 C25 H25 120.3 . .
C27 C26 C25 119.0(3) . .
C27 C26 H26 120.5 . .
C25 C26 H26 120.5 . .
N9 C27 C26 121.8(3) . .
N9 C27 C28 115.7(3) . .
C26 C27 C28 122.4(3) . .
O3 C28 N10 127.9(3) . .
O3 C28 C27 121.8(3) . .
N10 C28 C27 110.3(3) . .
C34 C29 C30 119.8(3) . .
C34 C29 N10 113.3(3) . .
C30 C29 N10 126.9(3) . .
C31 C30 C29 119.4(3) . .
C31 C30 H30 120.3 . .
C29 C30 H30 120.3 . .
C32 C31 C30 121.1(4) . .
C32 C31 H31 119.4 . .
C30 C31 H31 119.4 . .
C31 C32 C33 120.3(3) . .
C31 C32 H32 119.8 . .
C33 C32 H32 119.8 . .
C32 C33 C34 119.6(3) . .
C32 C33 H33 120.2 . .
C34 C33 H33 120.2 . .
C29 C34 C33 119.7(3) . .
C29 C34 N11 113.5(3) . .
C33 C34 N11 126.7(3) . .
O4 C35 N11 127.5(3) . .
O4 C35 C36 121.8(3) . .
N11 C35 C36 110.6(3) . .
N12 C36 C37 121.9(3) . .
N12 C36 C35 116.1(3) . .
C37 C36 C35 121.7(3) . .
C36 C37 C38 119.5(3) . .
C36 C37 H37 120.2 . .
C38 C37 H37 120.2 . .
C39 C38 C37 119.1(3) . .
C39 C38 H38 120.5 . .
C37 C38 H38 120.5 . .
C40 C39 C38 118.2(3) . .
C40 C39 H39 120.9 . .
C38 C39 H39 120.9 . .
N12 C40 C39 123.4(3) . .
N12 C40 H40 118.3 . .
C39 C40 H40 118.3 . .
O8 C41 C42 117.6(3) . .
O8 C41 C46 123.8(3) . .
C42 C41 C46 118.6(3) . .
C43 C42 C41 119.7(4) . .
C43 C42 H42 120.2 . .
C41 C42 H42 120.2 . .
C42 C43 C44 122.7(4) . .
C42 C43 H43 118.7 . .
C44 C43 H43 118.7 . .
C45 C44 C43 118.1(3) . .
C45 C44 C75 121.4(4) . .
C43 C44 C75 120.6(4) . .
C44 C45 C46 121.4(4) . .
C44 C45 H45 119.3 . .
C46 C45 H45 119.3 . .
C45 C46 C41 119.6(4) . .
C45 C46 C47 116.8(4) . .
C41 C46 C47 123.6(3) . .
N13 C47 C46 124.8(3) . .
N13 C47 H47 117.6 . .
C46 C47 H47 117.6 . .
N13 C48 C49 106.9(3) . .
N13 C48 H48A 110.3 . .
C49 C48 H48A 110.3 . .
N13 C48 H48B 110.3 . .
C49 C48 H48B 110.3 . .
H48A C48 H48B 108.6 . .
N14 C49 C48 107.0(3) . .
N14 C49 H49A 110.3 . .
C48 C49 H49A 110.3 . .
N14 C49 H49B 110.3 . .
C48 C49 H49B 110.3 . .
H49A C49 H49B 108.6 . .
N14 C50 C51 124.6(3) . .
N14 C50 H50 117.7 . .
C51 C50 H50 117.7 . .
C52 C51 C56 119.3(3) . .
C52 C51 C50 117.0(3) . .
C56 C51 C50 123.6(3) . .
C53 C52 C51 122.3(3) . .
C53 C52 H52 118.8 . .
C51 C52 H52 118.8 . .
C52 C53 C54 117.6(3) . .
C52 C53 C76 121.8(3) . .
C54 C53 C76 120.6(3) . .
C55 C54 C53 121.9(3) . .
C55 C54 H54 119.1 . .
C53 C54 H54 119.1 . .
C54 C55 C56 120.6(3) . .
C54 C55 H55 119.7 . .
C56 C55 H55 119.7 . .
O7 C56 C51 123.8(3) . .
O7 C56 C55 117.9(3) . .
C51 C56 C55 118.3(3) . .
O6 C57 C58 117.5(3) . .
O6 C57 C62 124.7(3) . .
C58 C57 C62 117.8(4) . .
C59 C58 C57 121.0(4) . .
C59 C58 H58 119.5 . .
C57 C58 H58 119.5 . .
C58 C59 C60 121.9(4) . .
C58 C59 H59 119.0 . .
C60 C59 H59 119.0 . .
C61 C60 C59 117.4(4) . .
C61 C60 C77 121.6(4) . .
C59 C60 C77 121.0(4) . .
C60 C61 C62 122.1(4) . .
C60 C61 H61 119.0 . .
C62 C61 H61 119.0 . .
C61 C62 C57 119.7(3) . .
C61 C62 C63 117.0(3) . .
C57 C62 C63 123.1(3) . .
N15 C63 C62 124.7(3) . .
N15 C63 H63 117.6 . .
C62 C63 H63 117.6 . .
N15 C64 C65 107.7(3) . .
N15 C64 H64A 110.2 . .
C65 C64 H64A 110.2 . .
N15 C64 H64B 110.2 . .
C65 C64 H64B 110.2 . .
H64A C64 H64B 108.5 . .
N16 C65 C64 107.7(3) . .
N16 C65 H65A 110.2 . .
C64 C65 H65A 110.2 . .
N16 C65 H65B 110.2 . .
C64 C65 H65B 110.2 . .
H65A C65 H65B 108.5 . .
N16 C66 C67 126.2(3) . .
N16 C66 H66 116.9 . .
C67 C66 H66 116.9 . .
C68 C67 C72 119.0(3) . .
C68 C67 C66 118.0(3) . .
C72 C67 C66 123.0(3) . .
C69 C68 C67 122.6(4) . .
C69 C68 H68 118.7 . .
C67 C68 H68 118.7 . .
C68 C69 C70 117.5(4) . .
C68 C69 C78 121.9(4) . .
C70 C69 C78 120.6(4) . .
C71 C70 C69 121.3(4) . .
C71 C70 H70 119.3 . .
C69 C70 H70 119.3 . .
C70 C71 C72 121.3(4) . .
C70 C71 H71 119.3 . .
C72 C71 H71 119.3 . .
O5 C72 C71 119.0(3) . .
O5 C72 C67 122.8(3) . .
C71 C72 C67 118.2(3) . .
C44 C75 H75A 109.5 . .
C44 C75 H75B 109.5 . .
H75A C75 H75B 109.5 . .
C44 C75 H75C 109.5 . .
H75A C75 H75C 109.5 . .
H75B C75 H75C 109.5 . .
C53 C76 H76A 109.5 . .
C53 C76 H76B 109.5 . .
H76A C76 H76B 109.5 . .
C53 C76 H76C 109.5 . .
H76A C76 H76C 109.5 . .
H76B C76 H76C 109.5 . .
C60 C77 H77A 109.5 . .
C60 C77 H77B 109.5 . .
H77A C77 H77B 109.5 . .
C60 C77 H77C 109.5 . .
H77A C77 H77C 109.5 . .
H77B C77 H77C 109.5 . .
C69 C78 H78A 109.5 . .
C69 C78 H78B 109.5 . .
H78A C78 H78B 109.5 . .
C69 C78 H78C 109.5 . .
H78A C78 H78C 109.5 . .
H78B C78 H78C 109.5 . .
C72 O5 Mn1 130.0(2) . .
C57 O6 Mn1 127.7(2) . .
C56 O7 Mn2 127.5(2) . .
C41 O8 Mn2 128.2(2) . .

loop_
_geom_bond_atom_site_label_1
_geom_bond_atom_site_label_2
_geom_bond_distance
_geom_bond_site_symmetry_2
Fe1 N7 1.888(3) .
Fe1 N6 1.930(3) .
Fe1 C2 1.980(3) .
Fe1 C1 1.982(3) .
Fe1 N5 2.003(3) .
Fe1 N8 2.028(3) .
Fe2 N11 1.903(2) .
Fe2 N10 1.910(3) .
Fe2 N9 1.992(3) .
Fe2 C3 1.995(3) .
Fe2 C4 2.002(3) .
Fe2 N12 2.010(3) .
Mn1 O5 1.892(3) .
Mn1 O6 1.906(3) .
Mn1 N16 2.016(3) .
Mn1 N15 2.026(3) .
Mn1 N2 2.308(3) 1_556
Mn1 N4 2.376(3) .
Mn2 O8 1.883(3) .
Mn2 O7 1.910(2) .
Mn2 N14 2.016(3) .
Mn2 N13 2.028(3) .
Mn2 N1 2.311(3) .
Mn2 N3 2.322(3) .
N1 C1 1.154(4) .
N2 C2 1.153(4) .
N2 Mn1 2.308(3) 1_554
N3 C3 1.156(4) .
N4 C4 1.158(4) .
N5 C22 1.354(4) .
N5 C18 1.375(4) .
N6 C17 1.352(4) .
N6 C16 1.412(4) .
N7 C10 1.356(4) .
N7 C11 1.430(4) .
N8 C9 1.359(4) .
N8 C5 1.362(4) .
N9 C23 1.356(4) .
N9 C27 1.364(4) .
N10 C28 1.338(4) .
N10 C29 1.425(4) .
N11 C35 1.352(4) .
N11 C34 1.424(4) .
N12 C40 1.362(4) .
N12 C36 1.365(4) .
N13 C47 1.296(5) .
N13 C48 1.481(5) .
N14 C50 1.284(5) .
N14 C49 1.494(4) .
N15 C63 1.290(5) .
N15 C64 1.487(4) .
N16 C66 1.294(5) .
N16 C65 1.490(5) .
C5 C6 1.400(5) .
C5 H5 0.9300 .
C6 C7 1.381(5) .
C6 H6 0.9300 .
C7 C8 1.399(5) .
C7 H7 0.9300 .
C8 C9 1.396(4) .
C8 H8 0.9300 .
C9 C10 1.523(5) .
C10 O2 1.232(4) .
C11 C12 1.405(5) .
C11 C16 1.418(4) .
C12 C13 1.414(5) .
C12 H12 0.9300 .
C13 C14 1.400(5) .
C13 H13 0.9300 .
C14 C15 1.396(5) .
C14 H14 0.9300 .
C15 C16 1.423(4) .
C15 H15 0.9300 .
C17 O1 1.260(4) .
C17 C18 1.510(5) .
C18 C19 1.383(5) .
C19 C20 1.391(5) .
C19 H19 0.9300 .
C20 C21 1.419(5) .
C20 H20 0.9300 .
C21 C22 1.397(5) .
C21 H21 0.9300 .
C22 H22 0.9300 .
C23 C24 1.391(5) .
C23 H23 0.9300 .
C24 C25 1.391(5) .
C24 H24 0.9300 .
C25 C26 1.415(5) .
C25 H25 0.9300 .
C26 C27 1.379(4) .
C26 H26 0.9300 .
C27 C28 1.526(5) .
C28 O3 1.248(4) .
C29 C34 1.408(4) .
C29 C30 1.414(5) .
C30 C31 1.401(5) .
C30 H30 0.9300 .
C31 C32 1.380(5) .
C31 H31 0.9300 .
C32 C33 1.405(5) .
C32 H32 0.9300 .
C33 C34 1.416(4) .
C33 H33 0.9300 .
C35 O4 1.248(4) .
C35 C36 1.521(4) .
C36 C37 1.390(4) .
C37 C38 1.404(5) .
C37 H37 0.9300 .
C38 C39 1.395(5) .
C38 H38 0.9300 .
C39 C40 1.393(5) .
C39 H39 0.9300 .
C40 H40 0.9300 .
C41 O8 1.324(4) .
C41 C42 1.429(5) .
C41 C46 1.435(5) .
C42 C43 1.385(5) .
C42 H42 0.9300 .
C43 C44 1.422(6) .
C43 H43 0.9300 .
C44 C45 1.390(6) .
C44 C75 1.548(5) .
C45 C46 1.427(5) .
C45 H45 0.9300 .
C46 C47 1.445(6) .
C47 H47 0.9300 .
C48 C49 1.534(5) .
C48 H48A 0.9700 .
C48 H48B 0.9700 .
C49 H49A 0.9700 .
C49 H49B 0.9700 .
C50 C51 1.465(5) .
C50 H50 0.9300 .
C51 C52 1.418(5) .
C51 C56 1.424(5) .
C52 C53 1.395(5) .
C52 H52 0.9300 .
C53 C54 1.419(5) .
C53 C76 1.538(5) .
C54 C55 1.384(5) .
C54 H54 0.9300 .
C55 C56 1.431(5) .
C55 H55 0.9300 .
C56 O7 1.326(4) .
C57 O6 1.333(5) .
C57 C58 1.418(5) .
C57 C62 1.434(5) .
C58 C59 1.390(6) .
C58 H58 0.9300 .
C59 C60 1.431(6) .
C59 H59 0.9300 .
C60 C61 1.386(6) .
C60 C77 1.543(6) .
C61 C62 1.429(6) .
C61 H61 0.9300 .
C62 C63 1.452(5) .
C63 H63 0.9300 .
C64 C65 1.517(6) .
C64 H64A 0.9700 .
C64 H64B 0.9700 .
C65 H65A 0.9700 .
C65 H65B 0.9700 .
C66 C67 1.449(5) .
C66 H66 0.9300 .
C67 C68 1.420(6) .
C67 C72 1.434(5) .
C68 C69 1.394(6) .
C68 H68 0.9300 .
C69 C70 1.429(6) .
C69 C78 1.549(6) .
C70 C71 1.388(6) .
C70 H70 0.9300 .
C71 C72 1.420(5) .
C71 H71 0.9300 .
C72 O5 1.333(5) .
C73 O9 1.401(8) .
C74 O10 1.29(3) .
C75 H75A 0.9600 .
C75 H75B 0.9600 .
C75 H75C 0.9600 .
C76 H76A 0.9600 .
C76 H76B 0.9600 .
C76 H76C 0.9600 .
C77 H77A 0.9600 .
C77 H77B 0.9600 .
C77 H77C 0.9600 .
C78 H78A 0.9600 .
C78 H78B 0.9600 .
C78 H78C 0.9600 .
